data_7221214
loop_
_publ_author_name
'Guede, K.'
'Hebecker, C.'

_publ_section_title
;
 Preparation and X-ray studies on K2 Ln F5 - type compounds
;
_journal_name_full
;
Zeitschrift fuer Naturforschung, Teil B. Anorganische Chemie, Organische 
Chemie (33,1978-41,1986)
;
_journal_page_first 864
_journal_page_last 867
_journal_volume 40
_journal_year 1985
_chemical_formula_sum 'F Gd K2'
_chemical_name_systematic 'K2 Gd F5'
_space_group_IT_number 62
_symmetry_space_group_name_Hall '-P 2c 2n'
_symmetry_space_group_name_H-M 'P n a m'
_cell_angle_alpha 90
_cell_angle_beta 90
_cell_angle_gamma 90
_cell_formula_units_Z 4
_cell_length_a 10.814
_cell_length_b 6.623
_cell_length_c 7.389
_cell_volume 529.208
_citation_journal_id_ASTM ZNBAD2
_cod_data_source_file Guede_ZNBAD2_1985_32.cif
_cod_data_source_block F1Gd1K2
_cod_original_cell_volume 529.2085
_cod_original_sg_symbol_Hall '-P 2ac 2n (-x,z,y)'
_cod_original_formula_sum 'F1 Gd1 K2'
_cod_database_code 7221214

loop_
_symmetry_equiv_pos_as_xyz
x,y,z
-x+1/2,y+1/2,-z
x+1/2,-y+1/2,-z+1/2
-x,-y,z+1/2
-x,-y,-z
x-1/2,-y-1/2,z
-x-1/2,y-1/2,z-1/2
x,y,-z-1/2

loop_
_atom_site_label
_atom_site_type_symbol
_atom_site_fract_x
_atom_site_fract_y
_atom_site_fract_z
_atom_site_occupancy
_atom_site_U_iso_or_equiv
F1 F-1 0.5092 0.4012 0.25 1 0.0
K1 K+1 0.67 0.5334 0.4926 1 0.0
Gd1 Gd+3 0.5041 0.0659 0.25 1 0.0
